data_4084700
loop_
_publ_author_name
'Baquero, Edwin A.'
'Flores, Juan C.'
'Perles, Josefina'
'G\'omez-Sal, Pilar'
'de Jes\'us, Ernesto'

_publ_section_title
;
 Water-Soluble Mono- and Dimethyl N-Heterocyclic Carbene Platinum(II)
 Complexes: Synthesis and Reactivity
;
_journal_issue 19
_journal_name_full Organometallics
_journal_page_first 5470
_journal_paper_doi 10.1021/om500753v
_journal_volume 33
_journal_year 2014
_chemical_compound_source 'synthesis as described'
_chemical_formula_moiety 'C13 H26 N2 Na2 O11 Pt S3'
_chemical_formula_sum 'C13 H26 N2 Na2 O11 Pt S3'
_chemical_formula_weight 723.61
_chemical_name_common Na[PtMe2(dmso)(NHC)].8H2O
_space_group_crystal_system orthorhombic
_space_group_IT_number 33
_space_group_name_Hall 'P 2c -2n'
_space_group_name_H-M_alt 'P n a 21'
_symmetry_space_group_name_Hall 'P 2c -2n'
_symmetry_space_group_name_H-M 'P n a 21'
_atom_sites_solution_hydrogens geom
_atom_sites_solution_primary direct
_atom_sites_solution_secondary difmap
_audit_creation_method 'APEX2 v2010.9-1'
_cell_angle_alpha 90
_cell_angle_beta 90
_cell_angle_gamma 90
_cell_formula_units_Z 8
_cell_length_a 17.7680(5)
_cell_length_b 9.8038(4)
_cell_length_c 33.2663(11)
_cell_measurement_reflns_used 9951
_cell_measurement_temperature 296.(2)
_cell_measurement_theta_max 22.7109
_cell_measurement_theta_min 2.4505
_cell_volume 5794.8(3)
_computing_cell_refinement 'SAINT V7.68A (Bruker AXS, 2009)'
_computing_data_collection 'Bruker Instrument Service v2010.9.0.0'
_computing_data_reduction 'SAINT V7.68A (Bruker AXS, 2009)'
_computing_structure_refinement 'SHELXL-97 (Sheldrick, 2008)'
_computing_structure_solution 'SHELXS-97 (Sheldrick, 2008)'
_diffrn_ambient_temperature 296.(2)
_diffrn_detector_area_resol_mean 8.3333
_diffrn_measured_fraction_theta_full 0.997
_diffrn_measured_fraction_theta_max 0.997
_diffrn_radiation_wavelength 0.71073
_diffrn_reflns_av_R_equivalents 0.0591
_diffrn_reflns_av_sigmaI/netI 0.0553
_diffrn_reflns_limit_h_max 21
_diffrn_reflns_limit_h_min -19
_diffrn_reflns_limit_k_max 11
_diffrn_reflns_limit_k_min -8
_diffrn_reflns_limit_l_max 40
_diffrn_reflns_limit_l_min -40
_diffrn_reflns_number 48498
_diffrn_reflns_theta_full 25.35
_diffrn_reflns_theta_max 25.35
_diffrn_reflns_theta_min 1.22
_exptl_absorpt_coefficient_mu 5.134
_exptl_absorpt_correction_T_max 0.63
_exptl_absorpt_correction_T_min 0.37
_exptl_absorpt_correction_type multi-scan
_exptl_absorpt_process_details sadabs
_exptl_crystal_colour 'clear colourless'
_exptl_crystal_density_diffrn 1.659
_exptl_crystal_density_method 'not measured'
_exptl_crystal_description needle
_exptl_crystal_F_000 2832
_exptl_crystal_size_max 0.400
_exptl_crystal_size_mid 0.100
_exptl_crystal_size_min 0.100
_refine_diff_density_max 3.019
_refine_diff_density_min -1.659
_refine_ls_abs_structure_details 'Flack H D (1983), Acta Cryst. A39, 876-881'
_refine_ls_abs_structure_Flack 0.000000
_refine_ls_extinction_method none
_refine_ls_goodness_of_fit_ref 1.096
_refine_ls_hydrogen_treatment refxyz
_refine_ls_matrix_type full
_refine_ls_number_parameters 519
_refine_ls_number_reflns 10325
_refine_ls_number_restraints 4
_refine_ls_restrained_S_all 1.097
_refine_ls_R_factor_all 0.0822
_refine_ls_R_factor_gt 0.0581
_refine_ls_shift/su_max 0.001
_refine_ls_shift/su_mean 0.000
_refine_ls_structure_factor_coef Fsqd
_refine_ls_weighting_details 'calc w=1/[\s^2^(Fo^2^)+(0.1400P)^2^+0.0000P] where P=(Fo^2^+2Fc^2^)/3'
_refine_ls_weighting_scheme calc
_refine_ls_wR_factor_gt 0.1660
_refine_ls_wR_factor_ref 0.2036
_reflns_number_gt 8227
_reflns_number_total 10325
_reflns_threshold_expression >2sigma(I)
_cod_data_source_file om500753v_si_002.cif
_cod_data_source_block 2a
_cod_database_code 4084700

loop_
_space_group_symop_operation_xyz
'x, y, z'
'-x, -y, z+1/2'
'x+1/2, -y+1/2, z'
'-x+1/2, y+1/2, z+1/2'

loop_
_atom_site_type_symbol
_atom_site_label
_atom_site_fract_x
_atom_site_fract_y
_atom_site_fract_z
_atom_site_U_iso_or_equiv
_atom_site_adp_type
_atom_site_calc_flag
_atom_site_refinement_flags
_atom_site_occupancy
Pt Pt1 0.15764(3) 0.44233(5) 1.160415(16) 0.03279(17) Uani d . 1
Pt Pt2 0.44666(4) 0.44528(6) 0.73944(18) 0.03846(19) Uani d . 1
S S1 -0.0044(2) 0.8557(4) 1.02064(11) 0.0345(8) Uani d . 1
S S2 0.2661(3) 0.0452(4) 1.03357(14) 0.0432(10) Uani d . 1
S S3 0.2310(2) 0.5246(5) 1.11147(13) 0.0401(10) Uani d . 1
S S4 0.5607(3) 0.0899(6) 0.87003(16) 0.0561(12) Uani d . 1
S S5 0.2987(3) 0.8274(5) 0.88507(13) 0.0477(10) Uani d . 1
S S6 0.5179(3) 0.5329(4) 0.78920(14) 0.0414(10) Uani d . 1
Na Na1 0.1704(4) 0.8318(9) 0.9661(3) 0.067(2) Uani d . 1
Na Na3 0.4396(5) 0.2424(8) 0.9433(3) 0.060(2) Uani d . 1
Na Na2 0.3357(5) 0.5784(7) 0.9550(2) 0.059(2) Uani d . 1
Na Na4 0.4729(4) 0.8608(8) 0.9376(2) 0.061(2) Uani d . 1
O O1 -0.0506(8) 0.8203(15) 0.9856(4) 0.068(3) Uani d . 1
O O2 -0.0338(8) 0.9779(13) 1.0410(4) 0.053(3) Uani d . 1
O O3 0.0762(12) 0.876(3) 1.0132(7) 0.123(4) Uani d . 1
O O4 0.2282(8) 0.0338(12) 0.9962(4) 0.052(3) Uani d . 1
O O5 0.3070(7) 0.1706(12) 1.0388(4) 0.053(3) Uani d . 1
O O6 0.3185(9) -0.0709(12) 1.0403(5) 0.066(4) Uani d . 1
O O7 0.1991(9) 0.5293(14) 1.0691(4) 0.063(4) Uani d . 1
O O8 0.6044(9) 0.206(2) 0.8700(6) 0.101(6) Uani d . 1
O O9 0.5100(8) 0.0832(14) 0.9037(4) 0.059(3) Uani d . 1
O O10 0.6089(10) -0.020(2) 0.8671(6) 0.096(6) Uani d . 1
O O11 0.2284(12) 0.802(2) 0.8997(7) 0.123(4) Uani d . 1
O O12 0.2909(10) 0.9613(14) 0.8711(4) 0.068(3) Uani d . 1
O O13 0.3516(12) 0.800(3) 0.9061(7) 0.123(4) Uani d . 1
O O14 0.4875(8) 0.5374(13) 0.8299(4) 0.057(4) Uani d . 1
O O15 0.1087(8) 0.620(2) 0.9528(5) 0.084(5) Uani d . 1
O O16 0.2581(7) 0.6888(13) 1.0057(3) 0.056(3) Uani d . 1
O O17 0.4174(16) 0.4401(18) 0.9029(7) 0.134(11) Uani d . 1
O O18 0.3699(7) 0.3779(12) 0.9931(4) 0.055(3) Uani d . 1
O O19 0.3094(9) 0.1683(13) 0.9280(5) 0.070(4) Uani d . 1
O O20 0.4456(9) 0.0407(14) 0.9875(4) 0.062(4) Uani d . 1
O O21 0.5536(12) 0.310(2) 0.9729(8) 0.132(9) Uani d . 1
N N1 0.0502(8) 0.2802(12) 1.1061(5) 0.045(4) Uani d . 1
N N2 0.0107(8) 0.4825(15) 1.1129(4) 0.039(3) Uani d . 1
N N3 0.3030(9) 0.4751(18) 0.7898(5) 0.058(5) Uani d . 1
N N4 0.3414(7) 0.2756(18) 0.7918(5) 0.050(4) Uani d . 1
C C1 0.0679(10) 0.399(2) 1.1218(5) 0.042(4) Uani d . 1
C C2 -0.0165(9) 0.2808(18) 1.0884(5) 0.044(3) Uani d . 1
H H2 -0.0397 0.2072 1.0758 0.053 Uiso calc R 1
C C3 -0.0459(12) 0.415(2) 1.0922(6) 0.057(4) Uani d . 1
H H3 -0.0916 0.4493 1.083 0.069 Uiso calc R 1
C C4 0.0080(12) 0.630(2) 1.1248(6) 0.061(4) Uani d . 1
H H4A 0.0414 0.6446 1.1476 0.073 Uiso calc R 1
H H4B -0.0426 0.6527 1.1334 0.073 Uiso calc R 1
C C5 0.0308(13) 0.7271(19) 1.0910(5) 0.058(4) Uani d . 1
H H5A 0.0277 0.8198 1.1011 0.07 Uiso calc R 1
H H5B 0.0832 0.7097 1.0844 0.07 Uiso calc R 1
C C6 -0.0127(19) 0.719(3) 1.0541(7) 0.098(7) Uani d . 1
H H6A -0.0654 0.7103 1.0613 0.118 Uiso calc R 1
H H6B 0.0017 0.6367 1.04 0.118 Uiso calc R 1
C C7 0.0973(11) 0.162(2) 1.1089(6) 0.058(4) Uani d . 1
H H7A 0.0665 0.0803 1.1106 0.07 Uiso calc R 1
H H7B 0.1281 0.1668 1.1329 0.07 Uiso calc R 1
C C8 0.1478(17) 0.155(2) 1.0714(7) 0.088(6) Uani d . 1
H H8A 0.1162 0.1495 1.0477 0.106 Uiso calc R 1
H H8B 0.1768 0.2387 1.0696 0.106 Uiso calc R 1
C C9 0.1975(18) 0.044(2) 1.0715(7) 0.078(5) Uani d . 1
H H9A 0.1682 -0.0392 1.069 0.094 Uiso calc R 1
H H9B 0.2227 0.0411 1.0973 0.094 Uiso calc R 1
C C10 0.0919(12) 0.365(2) 1.2062(5) 0.057(5) Uani d . 1
H H10A 0.08 0.437 1.2248 0.085 Uiso calc R 1
H H10B 0.1188 0.2943 1.2199 0.085 Uiso calc R 1
H H10C 0.0462 0.3289 1.1951 0.085 Uiso calc R 1
C C11 0.2405(12) 0.468(2) 1.2040(6) 0.057(5) Uani d . 1
H H11A 0.2268 0.5422 1.2214 0.085 Uiso calc R 1
H H11B 0.2877 0.4883 1.1912 0.085 Uiso calc R 1
H H11C 0.2453 0.386 1.2195 0.085 Uiso calc R 1
C C12 0.3194(11) 0.439(2) 1.1086(7) 0.061(6) Uani d . 1
H H12A 0.3116 0.3464 1.1003 0.091 Uiso calc R 1
H H12B 0.3431 0.4403 1.1346 0.091 Uiso calc R 1
H H12C 0.3511 0.4846 1.0895 0.091 Uiso calc R 1
C C13 0.2587(15) 0.697(2) 1.1231(7) 0.080(7) Uani d . 1
H H13A 0.2885 0.7333 1.1014 0.121 Uiso calc R 1
H H13B 0.2878 0.6981 1.1474 0.121 Uiso calc R 1
H H13C 0.2146 0.7528 1.1266 0.121 Uiso calc R 1
C C14 0.3586(10) 0.3970(17) 0.7762(4) 0.036(4) Uani d . 1
C C15 0.2492(10) 0.396(2) 0.8128(5) 0.044(3) Uani d . 1
H H15 0.2043 0.4282 0.8236 0.053 Uiso calc R 1
C C16 0.2730(11) 0.282(2) 0.8154(5) 0.057(4) Uani d . 1
H H16 0.2515 0.2103 0.8299 0.069 Uiso calc R 1
C C17 0.3876(11) 0.154(2) 0.7911(5) 0.061(4) Uani d D 1
H H17A 0.4162 0.1481 0.7663 0.073 Uiso calc R 1
H H17B 0.3568 0.0723 0.7936 0.073 Uiso calc R 1
C C18 0.4421(10) 0.1692(19) 0.8287(5) 0.058(4) Uani d D 1
H H18A 0.4623 0.2611 0.828 0.07 Uiso calc R 1
H H18B 0.4114 0.1624 0.8527 0.07 Uiso calc R 1
C C19 0.5078(16) 0.073(3) 0.8339(8) 0.098(7) Uani d D 1
H H19A 0.5383 0.079 0.8098 0.118 Uiso calc R 1
H H19B 0.4876 -0.0189 0.8349 0.118 Uiso calc R 1
C C20 0.2895(11) 0.622(2) 0.7777(7) 0.058(4) Uani d . 1
H H20A 0.3275 0.6462 0.7581 0.07 Uiso calc R 1
H H20B 0.2412 0.6259 0.7642 0.07 Uiso calc R 1
C C21 0.2898(19) 0.722(2) 0.8078(5) 0.088(6) Uani d D 1
H H21A 0.2513 0.787 0.7999 0.106 Uiso calc R 1
H H21B 0.3374 0.7696 0.8047 0.106 Uiso calc R 1
C C22 0.2803(16) 0.706(2) 0.8510(5) 0.078(5) Uani d D 1
H H22A 0.3104 0.6276 0.8586 0.094 Uiso calc R 1
H H22B 0.2282 0.6799 0.8551 0.094 Uiso calc R 1
C C23 0.3703(13) 0.392(3) 0.6922(5) 0.074(7) Uani d . 1
H H23A 0.3846 0.3054 0.681 0.111 Uiso calc R 1
H H23B 0.3719 0.4604 0.6716 0.111 Uiso calc R 1
H H23C 0.3201 0.3858 0.7028 0.111 Uiso calc R 1
C C24 0.5340(12) 0.495(3) 0.6968(6) 0.067(6) Uani d . 1
H H24A 0.5434 0.418 0.6798 0.1 Uiso calc R 1
H H24B 0.5793 0.5186 0.711 0.1 Uiso calc R 1
H H24C 0.5183 0.5713 0.6807 0.1 Uiso calc R 1
C C25 0.5471(12) 0.7061(16) 0.7751(8) 0.078(8) Uani d . 1
H H25A 0.5045 0.766 0.7762 0.116 Uiso calc R 1
H H25B 0.5671 0.7052 0.7483 0.116 Uiso calc R 1
H H25C 0.5851 0.7375 0.7934 0.116 Uiso calc R 1
C C26 0.6111(12) 0.455(2) 0.7982(8) 0.064(6) Uani d . 1
H H26A 0.6379 0.5068 0.818 0.096 Uiso calc R 1
H H26B 0.6393 0.4533 0.7736 0.096 Uiso calc R 1
H H26C 0.6045 0.3629 0.8078 0.096 Uiso calc R 1
O O22 0.2472(13) 0.4302(16) 0.9178(7) 0.095(6) Uani d . 1

loop_
_atom_site_aniso_label
_atom_site_aniso_U_11
_atom_site_aniso_U_22
_atom_site_aniso_U_33
_atom_site_aniso_U_12
_atom_site_aniso_U_13
_atom_site_aniso_U_23
Pt1 0.0324(3) 0.0365(3) 0.0294(3) -0.0021(2) -0.0005(3) 0.0024(3)
Pt2 0.0397(4) 0.0415(3) 0.0342(3) -0.0029(2) 0.0079(3) -0.0003(3)
S1 0.033(2) 0.0366(19) 0.0338(19) -0.0007(16) -0.0012(15) 0.0049(15)
S2 0.040(2) 0.040(2) 0.049(2) -0.0071(17) 0.008(2) -0.0044(18)
S3 0.037(2) 0.048(2) 0.035(2) -0.0151(18) 0.0001(18) 0.0020(17)
S4 0.044(3) 0.073(3) 0.051(3) 0.006(2) 0.010(2) 0.017(2)
S5 0.056(3) 0.050(2) 0.037(2) 0.000(2) -0.007(2) -0.005(2)
S6 0.039(3) 0.040(2) 0.045(2) -0.0048(17) 0.0042(19) 0.0022(17)
Na1 0.047(4) 0.072(5) 0.083(6) 0.000(4) 0.011(4) -0.015(4)
Na3 0.064(5) 0.046(4) 0.071(5) 0.015(3) 0.002(4) 0.002(3)
Na2 0.075(6) 0.050(4) 0.050(4) 0.000(3) -0.006(4) 0.002(3)
Na4 0.057(5) 0.060(5) 0.067(5) -0.018(4) -0.010(4) 0.017(4)
O1 0.092(8) 0.068(7) 0.044(6) 0.006(5) -0.018(5) 0.000(4)
O2 0.063(8) 0.048(7) 0.048(8) 0.020(6) -0.005(6) -0.002(6)
O3 0.095(8) 0.137(10) 0.138(11) -0.012(8) 0.012(8) -0.028(9)
O4 0.055(8) 0.042(7) 0.060(8) -0.003(5) 0.000(7) -0.009(5)
O5 0.055(8) 0.043(7) 0.060(7) -0.028(6) 0.003(6) -0.004(6)
O6 0.064(9) 0.044(8) 0.089(11) 0.020(6) 0.003(8) -0.008(7)
O7 0.085(11) 0.064(9) 0.041(7) -0.027(7) 0.012(7) 0.000(6)
O8 0.066(10) 0.121(14) 0.117(14) -0.018(10) 0.028(10) 0.024(12)
O9 0.057(9) 0.074(8) 0.046(7) -0.004(7) 0.017(6) 0.012(6)
O10 0.073(11) 0.107(13) 0.109(15) 0.045(10) 0.046(11) 0.037(12)
O11 0.095(8) 0.137(10) 0.138(11) -0.012(8) 0.012(8) -0.028(9)
O12 0.092(8) 0.068(7) 0.044(6) 0.006(5) -0.018(5) 0.000(4)
O13 0.095(8) 0.137(10) 0.138(11) -0.012(8) 0.012(8) -0.028(9)
O14 0.066(9) 0.072(9) 0.034(7) -0.008(7) 0.019(6) -0.014(6)
O15 0.058(9) 0.111(13) 0.084(11) -0.020(9) -0.002(8) -0.008(10)
O16 0.075(9) 0.059(8) 0.033(6) -0.005(6) 0.001(6) 0.005(5)
O17 0.18(2) 0.102(15) 0.122(18) 0.026(13) 0.095(18) 0.063(12)
O18 0.075(9) 0.035(6) 0.055(8) -0.006(6) 0.009(7) 0.002(6)
O19 0.085(10) 0.047(7) 0.079(10) -0.015(7) 0.001(8) -0.016(7)
O20 0.078(10) 0.075(10) 0.031(7) 0.024(7) 0.003(6) 0.024(6)
O21 0.111(16) 0.100(15) 0.18(2) 0.038(12) -0.076(15) -0.032(15)
N1 0.063(10) 0.015(6) 0.056(9) -0.012(6) -0.020(7) 0.008(6)
N2 0.049(9) 0.042(7) 0.025(7) 0.007(7) 0.007(6) 0.006(6)
N3 0.054(11) 0.076(11) 0.043(9) -0.039(9) 0.029(8) -0.024(8)
N4 0.026(8) 0.077(12) 0.048(9) -0.006(7) 0.005(6) 0.011(8)
C1 0.038(10) 0.047(9) 0.042(10) 0.015(8) 0.011(8) 0.017(8)
C2 0.033(7) 0.059(7) 0.041(7) -0.005(6) -0.001(5) -0.018(6)
C3 0.064(9) 0.065(9) 0.044(7) -0.045(7) -0.011(6) -0.005(6)
C4 0.064(9) 0.067(9) 0.051(8) -0.008(7) -0.012(7) 0.017(7)
C5 0.079(10) 0.048(7) 0.046(8) 0.011(7) -0.013(6) -0.005(6)
C6 0.138(19) 0.100(14) 0.056(10) 0.028(12) 0.033(11) 0.015(9)
C7 0.045(8) 0.057(8) 0.073(9) -0.002(6) 0.030(7) -0.015(7)
C8 0.159(19) 0.050(9) 0.056(10) -0.019(10) 0.019(10) -0.002(7)
C9 0.126(16) 0.054(9) 0.055(9) -0.011(9) -0.014(9) -0.006(7)
C10 0.059(13) 0.076(14) 0.035(9) 0.007(10) -0.002(9) 0.022(9)
C11 0.059(13) 0.069(13) 0.043(11) 0.003(10) 0.005(9) 0.006(9)
C12 0.029(10) 0.084(16) 0.069(14) 0.011(9) 0.009(9) 0.000(10)
C13 0.100(19) 0.076(15) 0.066(14) -0.027(14) 0.005(13) 0.003(12)
C14 0.055(10) 0.034(8) 0.020(7) -0.015(8) 0.008(7) -0.015(7)
C15 0.033(7) 0.059(7) 0.041(7) -0.005(6) -0.001(5) -0.018(6)
C16 0.064(9) 0.065(9) 0.044(7) -0.045(7) -0.011(6) -0.005(6)
C17 0.064(9) 0.067(9) 0.051(8) -0.008(7) -0.012(7) 0.017(7)
C18 0.079(10) 0.048(7) 0.046(8) 0.011(7) -0.013(6) -0.005(6)
C19 0.138(19) 0.100(14) 0.056(10) 0.028(12) 0.033(11) 0.015(9)
C20 0.045(8) 0.057(8) 0.073(9) -0.002(6) 0.030(7) -0.015(7)
C21 0.159(19) 0.050(9) 0.056(10) -0.019(10) 0.019(10) -0.002(7)
C22 0.126(16) 0.054(9) 0.055(9) -0.011(9) -0.014(9) -0.006(7)
C23 0.075(15) 0.123(19) 0.025(9) -0.063(15) 0.009(9) -0.019(11)
C24 0.050(12) 0.107(17) 0.043(11) 0.007(13) 0.027(10) -0.008(12)
C25 0.079(15) 0.020(8) 0.13(2) -0.021(9) -0.054(14) 0.029(11)
C26 0.047(12) 0.069(14) 0.076(15) 0.020(9) 0.003(11) -0.010(10)
O22 0.106(15) 0.067(10) 0.113(16) 0.016(8) -0.032(12) -0.001(9)

loop_
_atom_type_symbol
_atom_type_description
_atom_type_scat_dispersion_real
_atom_type_scat_dispersion_imag
_atom_type_scat_source
C C 0.0033 0.0016 'International Tables Vol C Tables 4.2.6.8 and 6.1.1.4'
H H 0.0000 0.0000 'International Tables Vol C Tables 4.2.6.8 and 6.1.1.4'
N N 0.0061 0.0033 'International Tables Vol C Tables 4.2.6.8 and 6.1.1.4'
O O 0.0106 0.0060 'International Tables Vol C Tables 4.2.6.8 and 6.1.1.4'
Na Na 0.0362 0.0249 'International Tables Vol C Tables 4.2.6.8 and 6.1.1.4'
S S 0.1246 0.1234 'International Tables Vol C Tables 4.2.6.8 and 6.1.1.4'
Pt Pt -1.7033 8.3905 'International Tables Vol C Tables 4.2.6.8 and 6.1.1.4'

loop_
_geom_angle_atom_site_label_1
_geom_angle_atom_site_label_2
_geom_angle_atom_site_label_3
_geom_angle_site_symmetry_1
_geom_angle_site_symmetry_3
_geom_angle
C10 Pt1 C11 . . 86.0(8)
C10 Pt1 C1 . . 87.0(7)
C11 Pt1 C1 . . 172.7(8)
C10 Pt1 S3 . . 178.9(6)
C11 Pt1 S3 . . 92.9(6)
C1 Pt1 S3 . . 94.0(5)
C14 Pt2 C23 . . 84.1(7)
C14 Pt2 C24 . . 175.7(8)
C23 Pt2 C24 . . 91.7(8)
C14 Pt2 S6 . . 94.5(4)
C23 Pt2 S6 . . 171.2(8)
C24 Pt2 S6 . . 89.5(6)
O3 S1 O1 . . 116.3(11)
O3 S1 O2 . . 108.5(11)
O1 S1 O2 . . 111.0(8)
O3 S1 C6 . . 107.0(15)
O1 S1 C6 . . 106.1(13)
O2 S1 C6 . . 107.4(10)
O4 S2 O5 . . 114.4(8)
O4 S2 O6 . . 111.7(8)
O5 S2 O6 . . 108.6(9)
O4 S2 C9 . . 107.4(11)
O5 S2 C9 . . 105.7(9)
O6 S2 C9 . . 108.7(11)
O7 S3 C12 . . 107.1(10)
O7 S3 C13 . . 105.7(10)
C12 S3 C13 . . 102.3(12)
O7 S3 Pt1 . . 117.9(6)
C12 S3 Pt1 . . 112.5(8)
C13 S3 Pt1 . . 110.0(8)
O10 S4 O8 . . 107.0(12)
O10 S4 O9 . . 114.1(10)
O8 S4 O9 . . 113.1(11)
O10 S4 C19 . . 104.0(13)
O8 S4 C19 . . 115.7(14)
O9 S4 C19 . . 102.8(12)
O13 S5 O11 . . 117.8(15)
O13 S5 O12 . . 118.7(14)
O11 S5 O12 . . 101.5(13)
O13 S5 C22 . . 112.9(14)
O11 S5 C22 . . 86.1(13)
O12 S5 C22 . . 115.0(9)
O14 S6 C25 . . 108.3(11)
O14 S6 C26 . . 101.1(10)
C25 S6 C26 . . 100.0(10)
O14 S6 Pt2 . . 119.0(6)
C25 S6 Pt2 . . 108.9(8)
C26 S6 Pt2 . . 117.7(7)
O3 Na1 O15 . . 87.4(8)
O3 Na1 O4 . 1_565 83.0(7)
O15 Na1 O4 . 1_565 166.5(7)
O3 Na1 O11 . . 158.0(9)
O15 Na1 O11 . . 85.5(7)
O4 Na1 O11 1_565 . 106.8(7)
O3 Na1 O16 . . 101.5(8)
O15 Na1 O16 . . 83.9(6)
O4 Na1 O16 1_565 . 88.7(5)
O11 Na1 O16 . . 98.4(7)
O3 Na1 Na2 . . 136.7(8)
O15 Na1 Na2 . . 76.8(5)
O4 Na1 Na2 1_565 . 103.9(4)
O11 Na1 Na2 . . 61.2(6)
O16 Na1 Na2 . . 37.7(3)
O3 Na1 Na4 . 3_465 68.0(6)
O15 Na1 Na4 . 3_465 33.3(4)
O4 Na1 Na4 1_565 3_465 145.9(4)
O11 Na1 Na4 . 3_465 95.5(6)
O16 Na1 Na4 . 3_465 113.6(4)
Na2 Na1 Na4 . 3_465 109.4(2)
O21 Na3 O17 . . 98.6(10)
O21 Na3 O9 . . 87.9(7)
O17 Na3 O9 . . 107.8(7)
O21 Na3 O18 . . 90.0(7)
O17 Na3 O18 . . 81.8(6)
O9 Na3 O18 . . 170.3(6)
O21 Na3 O20 . . 86.4(8)
O17 Na3 O20 . . 172.8(8)
O9 Na3 O20 . . 77.4(5)
O18 Na3 O20 . . 93.0(5)
O21 Na3 O19 . . 167.0(9)
O17 Na3 O19 . . 88.2(9)
O9 Na3 O19 . . 100.6(6)
O18 Na3 O19 . . 80.0(5)
O20 Na3 O19 . . 85.9(6)
O21 Na3 Na4 . 1_545 99.4(6)
O17 Na3 Na4 . 1_545 142.9(7)
O9 Na3 Na4 . 1_545 41.3(4)
O18 Na3 Na4 . 1_545 130.2(4)
O20 Na3 Na4 . 1_545 39.8(4)
O19 Na3 Na4 . 1_545 81.1(4)
O21 Na3 Na2 . . 97.6(6)
O17 Na3 Na2 . . 43.5(5)
O9 Na3 Na2 . . 151.2(5)
O18 Na3 Na2 . . 38.5(3)
O20 Na3 Na2 . . 131.0(5)
O19 Na3 Na2 . . 79.7(4)
Na4 Na3 Na2 1_545 . 159.6(3)
O18 Na2 O16 . . 98.1(5)
O18 Na2 O1 . 3_565 84.6(5)
O16 Na2 O1 . 3_565 90.0(5)
O18 Na2 O22 . . 86.8(5)
O16 Na2 O22 . . 104.3(7)
O1 Na2 O22 3_565 . 164.3(7)
O18 Na2 O17 . . 77.8(5)
O16 Na2 O17 . . 175.4(6)
O1 Na2 O17 3_565 . 91.6(8)
O22 Na2 O17 . . 73.7(9)
O18 Na2 O13 . . 159.1(7)
O16 Na2 O13 . . 96.7(6)
O1 Na2 O13 3_565 . 80.9(6)
O22 Na2 O13 . . 103.6(7)
O17 Na2 O13 . . 87.7(6)
O18 Na2 Na4 . . 121.4(4)
O16 Na2 Na4 . . 98.5(4)
O1 Na2 Na4 3_565 . 39.8(4)
O22 Na2 Na4 . . 140.7(6)
O17 Na2 Na4 . . 85.4(6)
O13 Na2 Na4 . . 41.4(5)
O18 Na2 Na3 . . 39.3(3)
O16 Na2 Na3 . . 137.2(4)
O1 Na2 Na3 3_565 . 89.6(4)
O22 Na2 Na3 . . 75.4(5)
O17 Na2 Na3 . . 38.6(4)
O13 Na2 Na3 . . 125.4(5)
Na4 Na2 Na3 . . 108.1(3)
O18 Na2 Na1 . . 131.6(5)
O16 Na2 Na1 . . 38.4(3)
O1 Na2 Na1 3_565 . 108.9(4)
O22 Na2 Na1 . . 86.7(5)
O17 Na2 Na1 . . 144.3(7)
O13 Na2 Na1 . . 67.9(5)
Na4 Na2 Na1 . . 92.0(2)
Na3 Na2 Na1 . . 159.6(3)
O1 Na4 O20 3_565 1_565 92.7(5)
O1 Na4 O13 3_565 . 87.3(8)
O20 Na4 O13 1_565 . 106.6(7)
O1 Na4 O15 3_565 3_565 95.2(6)
O20 Na4 O15 1_565 3_565 89.9(6)
O13 Na4 O15 . 3_565 163.1(8)
O1 Na4 O9 3_565 1_565 164.9(6)
O20 Na4 O9 1_565 1_565 74.7(5)
O13 Na4 O9 . 1_565 104.2(8)
O15 Na4 O9 3_565 1_565 76.8(6)
O1 Na4 Na2 3_565 . 40.7(4)
O20 Na4 Na2 1_565 . 107.3(4)
O13 Na4 Na2 . . 46.9(7)
O15 Na4 Na2 3_565 . 131.5(5)
O9 Na4 Na2 1_565 . 150.9(5)
O1 Na4 Na3 3_565 1_565 131.5(5)
O20 Na4 Na3 1_565 1_565 39.8(3)
O13 Na4 Na3 . 1_565 97.1(7)
O15 Na4 Na3 3_565 1_565 93.8(5)
O9 Na4 Na3 1_565 1_565 38.4(3)
Na2 Na4 Na3 . 1_565 128.5(3)
O1 Na4 Na1 3_565 3_565 70.0(4)
O20 Na4 Na1 1_565 3_565 110.0(4)
O13 Na4 Na1 . 3_565 137.3(7)
O15 Na4 Na1 3_565 3_565 32.0(5)
O9 Na4 Na1 1_565 3_565 106.0(4)
Na2 Na4 Na1 . 3_565 100.5(2)
Na3 Na4 Na1 1_565 3_565 125.2(3)
S1 O1 Na4 . 3_465 126.8(8)
S1 O1 Na2 . 3_465 133.6(9)
Na4 O1 Na2 3_465 3_465 99.4(5)
S1 O3 Na1 . . 142.2(14)
S2 O4 Na1 . 1_545 128.4(8)
S4 O9 Na3 . . 136.5(9)
S4 O9 Na4 . 1_545 123.2(8)
Na3 O9 Na4 . 1_545 100.3(5)
S5 O11 Na1 . . 133.1(14)
S5 O13 Na4 . . 151.1(18)
S5 O13 Na2 . . 116.4(14)
Na4 O13 Na2 . . 91.7(9)
Na1 O15 Na4 . 3_465 114.7(8)
Na2 O16 Na1 . . 103.9(5)
Na3 O17 Na2 . . 97.9(7)
Na2 O18 Na3 . . 102.2(5)
Na3 O20 Na4 . 1_545 100.4(5)
C1 N1 C2 . . 112.7(14)
C1 N1 C7 . . 123.6(15)
C2 N1 C7 . . 123.7(15)
C1 N2 C3 . . 111.8(18)
C1 N2 C4 . . 123.6(16)
C3 N2 C4 . . 124.6(16)
C14 N3 C15 . . 111.3(17)
C14 N3 C20 . . 125.1(14)
C15 N3 C20 . . 122.9(16)
C14 N4 C16 . . 111.6(16)
C14 N4 C17 . . 126.8(15)
C16 N4 C17 . . 121.2(17)
N1 C1 N2 . . 105.8(17)
N1 C1 Pt1 . . 127.2(12)
N2 C1 Pt1 . . 126.4(15)
N1 C2 C3 . . 107.1(14)
N2 C3 C2 . . 102.5(18)
N2 C4 C5 . . 113.3(16)
C6 C5 C4 . . 117.(2)
C5 C6 S1 . . 117.(2)
N1 C7 C8 . . 108.8(17)
C9 C8 C7 . . 113.(2)
C8 C9 S2 . . 115.5(17)
N3 C14 N4 . . 102.1(14)
N3 C14 Pt2 . . 129.8(13)
N4 C14 Pt2 . . 128.0(12)
C16 C15 N3 . . 107.8(18)
C15 C16 N4 . . 107.1(17)
N4 C17 C18 . . 104.6(15)
C19 C18 C17 . . 120.1(18)
C18 C19 S4 . . 119.7(18)
C21 C20 N3 . . 118.5(19)
C20 C21 C22 . . 129.(2)
C21 C22 S5 . . 124.5(17)

loop_
_geom_bond_atom_site_label_1
_geom_bond_atom_site_label_2
_geom_bond_site_symmetry_2
_geom_bond_distance
Pt1 C10 . 2.062(18)
Pt1 C11 . 2.08(2)
Pt1 C1 . 2.09(2)
Pt1 S3 . 2.237(4)
Pt2 C14 . 2.040(16)
Pt2 C23 . 2.142(19)
Pt2 C24 . 2.159(19)
Pt2 S6 . 2.254(5)
S1 O3 . 1.47(2)
S1 O1 . 1.467(13)
S1 O2 . 1.472(13)
S1 C6 . 1.75(2)
S2 O4 . 1.420(15)
S2 O5 . 1.439(11)
S2 O6 . 1.487(13)
S2 C9 . 1.75(3)
S3 O7 . 1.520(15)
S3 C12 . 1.782(19)
S3 C13 . 1.81(2)
S4 O10 . 1.377(17)
S4 O8 . 1.377(19)
S4 O9 . 1.438(14)
S4 C19 . 1.54(3)
S5 O13 . 1.20(2)
S5 O11 . 1.37(2)
S5 O12 . 1.400(14)
S5 C22 . 1.676(19)
S6 O14 . 1.461(13)
S6 C25 . 1.836(16)
S6 C26 . 1.85(2)
Na1 O3 . 2.33(2)
Na1 O15 . 2.39(2)
Na1 O4 1_565 2.443(15)
Na1 O11 . 2.45(3)
Na1 O16 . 2.474(16)
Na1 Na2 . 3.865(11)
Na1 Na4 3_465 4.097(11)
Na3 O21 . 2.35(2)
Na3 O17 . 2.391(19)
Na3 O9 . 2.395(16)
Na3 O18 . 2.459(15)
Na3 O20 . 2.467(14)
Na3 O19 . 2.477(17)
Na3 Na4 1_545 3.792(12)
Na3 Na2 . 3.796(11)
Na2 O18 . 2.417(14)
Na2 O16 . 2.433(15)
Na2 O1 3_565 2.470(16)
Na2 O22 . 2.47(2)
Na2 O17 . 2.64(2)
Na2 O13 . 2.73(3)
Na2 Na4 . 3.733(11)
Na4 O1 3_565 2.424(16)
Na4 O20 1_565 2.469(17)
Na4 O13 . 2.47(2)
Na4 O15 3_565 2.473(18)
Na4 O9 1_565 2.542(16)
Na4 Na3 1_565 3.792(12)
Na4 Na1 3_565 4.097(11)
O1 Na4 3_465 2.424(16)
O1 Na2 3_465 2.470(16)
O4 Na1 1_545 2.443(15)
O9 Na4 1_545 2.542(15)
O15 Na4 3_465 2.473(17)
O20 Na4 1_545 2.469(17)
N1 C1 . 1.32(2)
N1 C2 . 1.32(2)
N1 C7 . 1.43(2)
N2 C1 . 1.34(2)
N2 C3 . 1.39(2)
N2 C4 . 1.50(3)
N3 C14 . 1.33(2)
N3 C15 . 1.45(2)
N3 C20 . 1.51(3)
N4 C14 . 1.34(2)
N4 C16 . 1.45(2)
N4 C17 . 1.45(3)
C2 C3 . 1.42(3)
C4 C5 . 1.53(3)
C5 C6 . 1.45(3)
C7 C8 . 1.54(3)
C8 C9 . 1.40(3)
C15 C16 . 1.20(3)
C17 C18 . 1.588(16)
C18 C19 . 1.510(18)
C20 C21 . 1.41(3)
C21 C22 . 1.455(17)
